data_2012488
loop_
_publ_author_name
'Klein, W.'
'Curda, J.'
'Friese, K.'
'Jansen, M.'

_publ_section_title
;
 Dilead mercury chromate(VI), Pb~2~HgCrO~6~
;
_journal_issue 2
_journal_name_full 'Acta Crystallographica Section C'
_journal_page_first i23
_journal_page_last i24
_journal_paper_doi 10.1107/S010827010102087X
_journal_volume 58
_journal_year 2002
_chemical_formula_iupac 'Pb2 Hg Cr O6'
_chemical_formula_structural 'Pb2 (Hg O2) (Cr O4)'
_chemical_formula_sum 'Cr Hg O6 Pb2'
_chemical_formula_weight 762.98
_chemical_name_systematic
;
Dilead mercury chromate(VI)
;
_space_group_IT_number 2
_symmetry_cell_setting triclinic
_symmetry_space_group_name_Hall '-P 1'
_symmetry_space_group_name_H-M 'P -1'
_atom_sites_solution_hydrogens none
_atom_sites_solution_primary direct
_atom_sites_solution_secondary difmap
_cell_angle_alpha 91.82(3)
_cell_angle_beta 92.17(3)
_cell_angle_gamma 111.33(3)
_cell_formula_units_Z 2
_cell_length_a 6.505(2)
_cell_length_b 7.201(3)
_cell_length_c 7.605(3)
_cell_measurement_reflns_used 8070
_cell_measurement_temperature 293(2)
_cell_measurement_theta_max 24.5
_cell_measurement_theta_min 2.6
_cell_volume 331.2(2)
_computing_cell_refinement X-AREA
_computing_data_collection 'X-AREA (Stoe & Cie, 2001)'
_computing_data_reduction 'X-RED (Stoe & Cie, 2001)'
_computing_molecular_graphics 'DIAMOND (Brandenburg, 1998-2000)'
_computing_structure_refinement 'SHELXL97 (Sheldrick, 1997)'
_computing_structure_solution 'SIR97 (Altomare et al., 1997)'
_diffrn_ambient_temperature 293(2)
_diffrn_measured_fraction_theta_full .995
_diffrn_measured_fraction_theta_max .995
_diffrn_measurement_device_type 'Stoe IPDS II'
_diffrn_measurement_method 'image plate'
_diffrn_radiation_monochromator graphite
_diffrn_radiation_source 'fine-focus sealed tube'
_diffrn_radiation_type MoK\a
_diffrn_radiation_wavelength .71069
_diffrn_reflns_av_R_equivalents .070
_diffrn_reflns_av_sigmaI/netI .069
_diffrn_reflns_limit_h_max 7
_diffrn_reflns_limit_h_min -9
_diffrn_reflns_limit_k_max 9
_diffrn_reflns_limit_k_min -9
_diffrn_reflns_limit_l_max 10
_diffrn_reflns_limit_l_min -10
_diffrn_reflns_number 3475
_diffrn_reflns_theta_full 29.54
_diffrn_reflns_theta_max 29.54
_diffrn_reflns_theta_min 2.68
_diffrn_standards_decay_% 0
_exptl_absorpt_coefficient_mu 75.347
_exptl_absorpt_correction_T_max .081
_exptl_absorpt_correction_T_min .011
_exptl_absorpt_correction_type numerical
_exptl_absorpt_process_details '(Coppens, 1970)'
_exptl_crystal_colour red
_exptl_crystal_density_diffrn 7.651
_exptl_crystal_density_meas ?
_exptl_crystal_density_method 'not measured'
_exptl_crystal_description prismatic
_exptl_crystal_F_000 632
_exptl_crystal_size_max .20
_exptl_crystal_size_mid .05
_exptl_crystal_size_min .02
_refine_diff_density_max 3.68
_refine_diff_density_min -3.30
_refine_ls_extinction_coef .0073(7)
_refine_ls_extinction_expression Fc^*^=kFc[1+0.001xFc^2^\l^3^/sin(2\q)]^-1/4^
_refine_ls_extinction_method 'SHELXL97 (Sheldrick, 1997)'
_refine_ls_goodness_of_fit_ref .973
_refine_ls_hydrogen_treatment none
_refine_ls_matrix_type full
_refine_ls_number_parameters 92
_refine_ls_number_reflns 1838
_refine_ls_number_restraints 0
_refine_ls_restrained_S_all .973
_refine_ls_R_factor_all .053
_refine_ls_R_factor_gt .049
_refine_ls_shift/su_max <0.001
_refine_ls_shift/su_mean .000
_refine_ls_structure_factor_coef Fsqd
_refine_ls_weighting_details 'w = 1/[\s^2^(Fo^2^)+(0.0857P)^2^] where P=(Fo^2^+2Fc^2^)/3'
_refine_ls_weighting_scheme calc
_refine_ls_wR_factor_gt .123
_refine_ls_wR_factor_ref .127
_reflns_number_gt 1583
_reflns_number_total 1838
_reflns_threshold_expression I>2\s(I)
_cod_data_source_file br1350.cif
_cod_data_source_block I
_cod_depositor_comments
;
The following automatic conversions were performed:

'_exptl_crystal_density_meas' value 'not measured' was changed to '?'
- the value is perceived as not measured.

Automatic conversion script
Id: cif_fix_values 3008 2015-01-20 13:52:24Z robertas 
;
_cod_database_code 2012488
_cod_database_fobs_code 2012488

loop_
_symmetry_equiv_pos_as_xyz
'x, y, z'
'-x, -y, -z'

loop_
_atom_site_label
_atom_site_fract_x
_atom_site_fract_y
_atom_site_fract_z
_atom_site_U_iso_or_equiv
_atom_site_adp_type
_atom_site_calc_flag
_atom_site_refinement_flags
_atom_site_occupancy
_atom_site_disorder_assembly
_atom_site_disorder_group
_atom_site_type_symbol
Hg1 .68673(8) .70067(9) .63551(7) .03091(19) Uani d . 1 . . Hg
Pb1 -.21924(9) .25922(8) .13343(8) .0320(2) Uani d . 1 . . Pb
Pb2 .17992(9) .74491(8) .39612(7) .0317(2) Uani d . 1 . . Pb
Cr1 .7086(4) .7665(4) .1477(3) .0301(5) Uani d . 1 . . Cr
O1 .463(2) .6478(18) .2086(19) .049(3) Uani d . 1 . . O
O2 .0538(16) .3898(15) .3672(14) .031(2) Uani d . 1 . . O
O3 .844(2) .9460(17) .2982(15) .039(2) Uani d . 1 . . O
O4 .4134(16) .7651(17) .6257(14) .035(2) Uani d . 1 . . O
O5 -.1528(19) .6160(18) .1271(16) .042(3) Uani d . 1 . . O
O6 .686(2) .8686(18) -.0350(15) .042(3) Uani d . 1 . . O

loop_
_atom_site_aniso_label
_atom_site_aniso_U_11
_atom_site_aniso_U_22
_atom_site_aniso_U_33
_atom_site_aniso_U_12
_atom_site_aniso_U_13
_atom_site_aniso_U_23
Hg1 .0240(3) .0354(3) .0366(3) .0149(2) .0000(2) .0017(2)
Pb1 .0300(3) .0332(3) .0344(3) .0134(2) .0011(2) .0004(2)
Pb2 .0265(3) .0341(3) .0364(3) .0136(2) -.0018(2) .0036(2)
Cr1 .0287(11) .0302(10) .0339(12) .0138(8) -.0007(9) .0015(9)
O1 .037(6) .036(5) .068(8) .007(5) .009(6) .010(5)
O2 .021(4) .034(5) .043(5) .018(4) -.005(4) -.002(4)
O3 .044(6) .035(5) .043(6) .020(5) .000(5) .000(4)
O4 .021(5) .054(6) .040(5) .026(4) -.004(4) .002(5)
O5 .028(5) .043(6) .049(7) .008(4) -.009(5) -.007(5)
O6 .052(7) .043(6) .036(6) .024(5) .002(5) .007(5)

loop_
_atom_type_symbol
_atom_type_description
_atom_type_scat_dispersion_real
_atom_type_scat_dispersion_imag
_atom_type_scat_source
O O .0106 .0060 'International Tables Vol C Tables 4.2.6.8 and 6.1.1.4'
Cr Cr .3209 .6236 'International Tables Vol C Tables 4.2.6.8 and 6.1.1.4'
Hg Hg -2.3894 9.2266 'International Tables Vol C Tables 4.2.6.8 and 6.1.1.4'
Pb Pb -3.3944 10.1111 'International Tables Vol C Tables 4.2.6.8 and 6.1.1.4'

loop_
_geom_angle_atom_site_label_1
_geom_angle_atom_site_label_2
_geom_angle_atom_site_label_3
_geom_angle_site_symmetry_1
_geom_angle_site_symmetry_3
_geom_angle
_geom_angle_publ_flag
O4 Hg1 O2 . 2_666 174.5(4) y
O4 Pb1 O2 2_566 . 75.7(4) y
O4 Pb1 O5 2_566 . 90.6(4) y
O2 Pb1 O5 . . 78.9(3) y
O4 Pb2 O2 . . 93.6(4) y
O4 Pb2 O2 . 2_566 75.4(4) y
O2 Pb2 O2 . 2_566 71.5(4) y
O4 Pb2 O1 . . 85.2(4) ?
O2 Pb2 O1 . . 72.0(4) ?
O2 Pb2 O1 2_566 . 137.1(3) ?
O1 Cr1 O6 . . 107.5(7) y
O1 Cr1 O5 . 1_655 111.0(6) y
O6 Cr1 O5 . 1_655 112.2(6) y
O1 Cr1 O3 . . 109.5(7) y
O6 Cr1 O3 . . 108.5(6) y
O5 Cr1 O3 1_655 . 108.0(5) y
Cr1 O1 Pb2 . . 134.6(7) ?
Hg1 O2 Pb1 2_666 . 116.2(5) ?
Hg1 O2 Pb2 2_666 . 110.3(4) ?
Pb1 O2 Pb2 . . 111.8(4) ?
Hg1 O2 Pb2 2_666 2_566 112.1(4) ?
Pb1 O2 Pb2 . 2_566 97.2(4) ?
Pb2 O2 Pb2 . 2_566 108.5(4) ?
Hg1 O4 Pb2 . . 129.4(5) ?
Hg1 O4 Pb1 . 2_566 119.8(5) ?
Pb2 O4 Pb1 . 2_566 106.2(4) ?
Cr1 O5 Pb1 1_455 . 138.9(6) ?

loop_
_geom_bond_atom_site_label_1
_geom_bond_atom_site_label_2
_geom_bond_site_symmetry_2
_geom_bond_distance
_geom_bond_publ_flag
Hg1 O4 . 1.993(9) y
Hg1 O2 2_666 2.019(9) y
Hg1 O1 2_666 2.673(9) y
Hg1 O6 1_556 2.749(9) y
Hg1 O3 . 3.150(9) y
Hg1 O3 2_776 3.193(9) y
Hg1 O1 . 3.459(9) y
Pb1 O4 2_566 2.240(11) y
Pb1 O2 . 2.375(10) y
Pb1 O5 . 2.448(12) y
Pb1 O3 1_445 2.765(12) y
Pb1 O6 2_565 2.893(12) y
Pb1 O6 1_445 2.895(12) y
Pb1 O5 2_565 3.080(12) y
Pb1 O1 2_565 3.209(12) y
Pb1 Pb2 2_566 3.5791(16) ?
Pb2 O4 . 2.236(9) y
Pb2 O2 . 2.384(10) y
Pb2 O2 2_566 2.395(11) y
Pb2 O1 . 2.642(14) y
Pb2 O5 . 2.795(14) y
Pb2 O3 1_455 3.109(14) y
Pb2 O3 2_676 3.215(14) y
Pb2 O4 2_676 3.571(14) y
Pb2 Pb1 2_566 3.5791(16) ?
Cr1 O1 . 1.609(12) y
Cr1 O6 . 1.619(11) y
Cr1 O5 1_655 1.650(13) y
Cr1 O3 . 1.661(12) y
O2 Hg1 2_666 2.019(9) ?
O2 Pb2 2_566 2.395(11) ?
O4 Pb1 2_566 2.240(11) ?
O5 Cr1 1_455 1.650(13) ?
